data_9009476
loop_
_publ_author_name
'Szymanski, J. T.'
'Roberts, A. C.'

_publ_section_title
;
 The crystal structure of voggite, a new hydrated
 Na-Zr hydroxide-phosphate-carbonate mineral
;
_journal_name_full 'Mineralogical Magazine'
_journal_page_first 495
_journal_page_last 500
_journal_paper_doi 10.1180/minmag.1990.054.376.14
_journal_volume 54
_journal_year 1990
_chemical_compound_source 'Francon quarry, Montreal, Quebec, Canada'
_chemical_formula_sum 'C H5 Na2 O10 P Zr'
_chemical_name_mineral Voggite
_space_group_IT_number 12
_symmetry_space_group_name_Hall '-I 2y'
_symmetry_space_group_name_H-M 'I 1 2/m 1'
_cell_angle_alpha 90
_cell_angle_beta 116.19
_cell_angle_gamma 90
_cell_formula_units_Z 4
_cell_length_a 12.261
_cell_length_b 6.561
_cell_length_c 11.757
_cell_volume 848.686
_database_code_amcsd 0014492
_exptl_crystal_density_diffrn 2.702
_cod_original_formula_sum 'Na2 Zr P C O10 H5'
_cod_database_code 9009476

loop_
_space_group_symop_operation_xyz
x,y,z
1/2+x,1/2+y,1/2+z
x,-y,z
1/2+x,1/2-y,1/2+z
-x,y,-z
1/2-x,1/2+y,1/2-z
-x,-y,-z
1/2-x,1/2-y,1/2-z

loop_
_atom_site_label
_atom_site_fract_x
_atom_site_fract_y
_atom_site_fract_z
_atom_site_U_iso_or_equiv
_atom_site_type_symbol
_atom_site_attached_hydrogens
Na 0.52260 0.24340 0.16950 0.03610 Na 0
Zr 0.15686 0.00000 0.04209 0.00621 Zr 0
P 0.24436 0.50000 0.12768 0.00760 P 0
C 0.29100 0.00000 -0.08550 0.01254 C 0
O1 0.17490 0.31350 0.05010 0.01305 O 0
O2 0.26240 0.00000 0.24390 0.01229 O 0
O3 0.37560 0.50000 0.14450 0.01431 O 0
O4 0.65210 0.00000 0.15160 0.02191 O 0
O5 0.34120 0.00000 0.03780 0.01558 O 0
O6 0.17210 0.00000 -0.13700 0.01887 O 0
O-H 0.01810 0.00000 0.10620 0.01077 O 1
Wat1 0.50850 0.00000 0.30370 0.02406 O 2
Wat2 0.63040 0.50000 0.10300 0.02419 O 2

loop_
_cod_changelog_entry_id
_cod_changelog_entry_author
_cod_changelog_entry_date
_cod_changelog_entry_text
1
;cod-tools version 3.8.0
Id: cif_guess_AMCSD_atom_types 9574 2023-05-10 09:00:05Z saulius
;
2023-05-10T18:51:48+03:00
;Derived atom types and hydrogen counts
from atom names that follow the AMCSD naming convention
(Wat == water, O-H == hydroxyl).
;

loop_
_cod_related_entry_id
_cod_related_entry_database
_cod_related_entry_code
1 AMCSD 0014492
